data_7015940
loop_
_publ_author_name
'Jurca, Titel'
'Gorelsky, Serge I.'
'Korobkov, Ilia'
'Richeson, Darrin S.'

_publ_section_title
;
 Novel pincer complexes of Ag(I), coordination of toluene and their
 comparison with indium analogues.
;
_journal_issue 17
_journal_name_full 'Dalton transactions (Cambridge, England : 2003)'
_journal_page_first 4394
_journal_page_last 4396
_journal_paper_doi 10.1039/c1dt10411j
_journal_volume 40
_journal_year 2011
_chemical_formula_sum 'C47.5 H51 Ag F3 N3 O3 S'
_chemical_formula_weight 908.84
_chemical_name_systematic
;
?
;
_space_group_IT_number 43
_symmetry_cell_setting orthorhombic
_symmetry_space_group_name_Hall 'F 2 -2d'
_symmetry_space_group_name_H-M 'F d d 2'
_atom_sites_solution_hydrogens geom
_atom_sites_solution_primary direct
_atom_sites_solution_secondary difmap
_audit_creation_method SHELXL-97
_cell_angle_alpha 90.00
_cell_angle_beta 90.00
_cell_angle_gamma 90.00
_cell_formula_units_Z 16
_cell_length_a 46.000(6)
_cell_length_b 47.725(6)
_cell_length_c 8.9835(12)
_cell_measurement_reflns_used 9197
_cell_measurement_temperature 203(2)
_cell_measurement_theta_max 26.32
_cell_measurement_theta_min 2.35
_cell_volume 19722(4)
_computing_cell_refinement 'SMART, Bruker (2000)'
_computing_data_collection 'SMART, Bruker (2000)'
_computing_data_reduction 'XPREP, Bruker (2000)'
_computing_molecular_graphics 'SHELXTL, Bruker (2000)'
_computing_publication_material 'SHELXTL, Bruker (2000)'
_computing_structure_refinement 'SHELXL-97 (Sheldrick, 1997)'
_computing_structure_solution 'SHELXS-97 (Sheldrick, 1990)'
_diffrn_ambient_temperature 203(2)
_diffrn_measured_fraction_theta_full 0.992
_diffrn_measured_fraction_theta_max 0.992
_diffrn_measurement_device_type 'CCD area detector'
_diffrn_measurement_method 'phi and omega scans'
_diffrn_radiation_monochromator graphite
_diffrn_radiation_source 'fine-focus sealed tube'
_diffrn_radiation_type MoK\a
_diffrn_radiation_wavelength 0.71073
_diffrn_reflns_av_R_equivalents 0.0469
_diffrn_reflns_av_sigmaI/netI 0.0497
_diffrn_reflns_limit_h_max 57
_diffrn_reflns_limit_h_min -57
_diffrn_reflns_limit_k_max 59
_diffrn_reflns_limit_k_min -59
_diffrn_reflns_limit_l_max 11
_diffrn_reflns_limit_l_min -11
_diffrn_reflns_number 41604
_diffrn_reflns_theta_full 26.41
_diffrn_reflns_theta_max 26.41
_diffrn_reflns_theta_min 1.71
_diffrn_standards_decay_% <1
_exptl_absorpt_coefficient_mu 0.501
_exptl_absorpt_correction_T_max 0.8641
_exptl_absorpt_correction_T_min 0.8641
_exptl_absorpt_correction_type multi-scan
_exptl_absorpt_process_details 'SADABS, Bruker (2000)'
_exptl_crystal_colour yellow
_exptl_crystal_density_diffrn 1.224
_exptl_crystal_density_meas ?
_exptl_crystal_density_method 'not measured'
_exptl_crystal_description block
_exptl_crystal_F_000 7536
_exptl_crystal_size_max 0.30
_exptl_crystal_size_mid 0.30
_exptl_crystal_size_min 0.30
_refine_diff_density_max 1.004
_refine_diff_density_min -1.196
_refine_diff_density_rms 0.093
_refine_ls_abs_structure_details 'Flack H D (1983), Acta Cryst. A39, 876-881'
_refine_ls_abs_structure_Flack -0.02(4)
_refine_ls_extinction_method none
_refine_ls_goodness_of_fit_ref 1.048
_refine_ls_hydrogen_treatment constr
_refine_ls_matrix_type full
_refine_ls_number_parameters 709
_refine_ls_number_reflns 10041
_refine_ls_number_restraints 352
_refine_ls_restrained_S_all 1.032
_refine_ls_R_factor_all 0.1037
_refine_ls_R_factor_gt 0.0680
_refine_ls_shift/su_max 0.003
_refine_ls_shift/su_mean 0.001
_refine_ls_structure_factor_coef Fsqd
_refine_ls_weighting_details 'calc w=1/[\s^2^(Fo^2^)+(0.1006P)^2^+103.6141P] where P=(Fo^2^+2Fc^2^)/3'
_refine_ls_weighting_scheme calc
_refine_ls_wR_factor_gt 0.1699
_refine_ls_wR_factor_ref 0.1966
_reflns_number_gt 7171
_reflns_number_total 10041
_reflns_threshold_expression >2sigma(I)
_cod_data_source_file c1dt10411j.txt
_cod_data_source_block dr25a
_cod_depositor_comments
;
The following automatic conversions were performed:
'_symmetry_cell_setting' value 'Orthorhombic' changed to 'orthorhombic'
according to '/home/saulius/struct/CIF-dictionaries/cif_core.dic'
dictionary named 'cif_core.dic' version 2.4.1 from 2010-06-29.

Automatic conversion script
Id: cif_fix_enum 1555 2011-01-17 13:19:09Z saulius 

The following automatic conversions were performed:

'_exptl_crystal_density_meas' value 'n/a' was changed to '?' - the
value is perceived as not measured.

Automatic conversion script
Id: cif_fix_values 3008 2015-01-20 13:52:24Z robertas 
;
_cod_original_sg_symbol_H-M Fdd2
_cod_original_formula_sum 'C47.50 H51 Ag F3 N3 O3 S'
_cod_database_code 7015940

loop_
_symmetry_equiv_pos_as_xyz
'x, y, z'
'-x, -y, z'
'x+1/4, -y+1/4, z+1/4'
'-x+1/4, y+1/4, z+1/4'
'x, y+1/2, z+1/2'
'-x, -y+1/2, z+1/2'
'x+1/4, -y+3/4, z+3/4'
'-x+1/4, y+3/4, z+3/4'
'x+1/2, y, z+1/2'
'-x+1/2, -y, z+1/2'
'x+3/4, -y+1/4, z+3/4'
'-x+3/4, y+1/4, z+3/4'
'x+1/2, y+1/2, z'
'-x+1/2, -y+1/2, z'
'x+3/4, -y+3/4, z+1/4'
'-x+3/4, y+3/4, z+1/4'

loop_
_atom_site_label
_atom_site_type_symbol
_atom_site_fract_x
_atom_site_fract_y
_atom_site_fract_z
_atom_site_U_iso_or_equiv
_atom_site_adp_type
_atom_site_occupancy
_atom_site_symmetry_multiplicity
_atom_site_calc_flag
_atom_site_refinement_flags
_atom_site_disorder_assembly
_atom_site_disorder_group
Ag1 Ag 0.077894(12) 0.085253(11) 0.22193(8) 0.0736(2) Uani 1 1 d . B .
S1 S 0.13478(3) 0.13559(3) 0.2084(2) 0.0458(3) Uani 1 1 d . B .
F1 F 0.17734(15) 0.17060(17) 0.1651(13) 0.158(4) Uani 1 1 d . B .
F2 F 0.14472(17) 0.17065(18) -0.0062(10) 0.152(3) Uani 1 1 d . B .
F3 F 0.1749(2) 0.1375(2) 0.0076(9) 0.175(4) Uani 1 1 d . B .
N1 N 0.11187(13) 0.05053(12) 0.3435(10) 0.077(2) Uani 1 1 d . . .
N2 N 0.09454(10) 0.10046(10) 0.4553(7) 0.0483(12) Uani 1 1 d . . .
N3 N 0.04675(12) 0.12278(11) 0.3305(8) 0.0515(14) Uani 1 1 d . . .
O1 O 0.11677(12) 0.11963(12) 0.1068(6) 0.0687(14) Uani 1 1 d . . .
O2 O 0.15428(10) 0.11873(11) 0.2931(6) 0.0635(13) Uani 1 1 d . . .
O3 O 0.11996(12) 0.15739(11) 0.2825(6) 0.0670(14) Uani 1 1 d . . .
C1 C 0.12720(13) 0.06107(13) 0.4459(10) 0.062(2) Uani 1 1 d . A .
C2 C 0.11655(15) 0.08676(15) 0.5211(8) 0.0576(19) Uani 1 1 d . A .
C3 C 0.1331(4) 0.1028(4) 0.658(2) 0.048(4) Uani 0.50 1 d P A 1
H3A H 0.1501 0.0951 0.6997 0.058 Uiso 0.50 1 calc PR A 1
C4 C 0.1227(4) 0.1268(3) 0.7117(17) 0.055(3) Uani 0.50 1 d P A 1
H4A H 0.1323 0.1355 0.7916 0.066 Uiso 0.50 1 calc PR A 1
C5 C 0.0987(4) 0.1390(3) 0.6543(17) 0.047(4) Uani 0.50 1 d P A 1
H5A H 0.0913 0.1559 0.6928 0.057 Uiso 0.50 1 calc PR A 1
C3' C 0.1227(5) 0.0906(4) 0.6521(19) 0.055(5) Uani 0.50 1 d P A 2
H3'A H 0.1358 0.0788 0.7025 0.066 Uiso 0.50 1 calc PR A 2
C4' C 0.1102(3) 0.1121(4) 0.7196(17) 0.055(3) Uani 0.50 1 d P A 2
H4'A H 0.1161 0.1173 0.8158 0.066 Uiso 0.50 1 calc PR A 2
C5' C 0.0880(4) 0.1271(4) 0.6481(18) 0.050(4) Uani 0.50 1 d P A 2
H5'A H 0.0768 0.1401 0.7017 0.060 Uiso 0.50 1 calc PR A 2
C6 C 0.08324(15) 0.12312(15) 0.5157(8) 0.0548(18) Uani 1 1 d . A .
C7 C 0.05786(13) 0.13667(13) 0.4388(8) 0.0496(15) Uani 1 1 d . A .
C8 C 0.15442(16) 0.04779(14) 0.5064(7) 0.0555(17) Uani 1 1 d . . .
C9 C 0.1555(2) 0.02085(18) 0.5584(10) 0.078(2) Uani 1 1 d . B .
H9A H 0.1388 0.0095 0.5563 0.094 Uiso 1 1 calc R . .
C10 C 0.1816(2) 0.01034(18) 0.6145(9) 0.078(3) Uani 1 1 d . . .
H10A H 0.1821 -0.0080 0.6527 0.094 Uiso 1 1 calc R B .
C11 C 0.2066(2) 0.02615(19) 0.6154(10) 0.081(3) Uani 1 1 d . B .
H11A H 0.2242 0.0187 0.6511 0.097 Uiso 1 1 calc R . .
C12 C 0.20534(19) 0.05296(19) 0.5632(10) 0.075(2) Uani 1 1 d . . .
H12A H 0.2222 0.0641 0.5641 0.090 Uiso 1 1 calc R B .
C13 C 0.17978(15) 0.06397(15) 0.5091(7) 0.0540(16) Uani 1 1 d . B .
H13A H 0.1794 0.0825 0.4737 0.065 Uiso 1 1 calc R . .
C14 C 0.04711(13) 0.16387(14) 0.4989(7) 0.0481(15) Uani 1 1 d . . .
C15 C 0.01912(15) 0.16602(17) 0.5467(7) 0.0568(18) Uani 1 1 d . B .
H15A H 0.0064 0.1507 0.5386 0.068 Uiso 1 1 calc R . .
C16 C 0.00928(19) 0.1921(2) 0.6099(9) 0.077(3) Uani 1 1 d . . .
H16A H -0.0096 0.1937 0.6492 0.093 Uiso 1 1 calc R B .
C17 C 0.0282(2) 0.2146(2) 0.6116(10) 0.086(3) Uani 1 1 d . B .
H17A H 0.0219 0.2319 0.6500 0.103 Uiso 1 1 calc R . .
C18 C 0.0561(2) 0.2120(2) 0.5575(10) 0.082(3) Uani 1 1 d . . .
H18A H 0.0686 0.2275 0.5562 0.098 Uiso 1 1 calc R B .
C19 C 0.06530(16) 0.18663(14) 0.5060(7) 0.0540(16) Uani 1 1 d . B .
H19A H 0.0847 0.1847 0.4745 0.065 Uiso 1 1 calc R . .
C20 C 0.1158(3) 0.0244(3) 0.310(2) 0.046(3) Uani 0.50 1 d PU B 1
C21 C 0.1001(3) 0.0021(3) 0.362(2) 0.057(3) Uani 0.50 1 d PU B 1
C22 C 0.1009(4) -0.0225(3) 0.280(2) 0.075(4) Uani 0.50 1 d PU B 1
H22A H 0.0883 -0.0371 0.3074 0.090 Uiso 0.50 1 calc PR B 1
C23 C 0.1185(6) -0.0265(5) 0.163(3) 0.081(5) Uani 0.50 1 d PU B 1
H23A H 0.1196 -0.0441 0.1159 0.097 Uiso 0.50 1 calc PR B 1
C24 C 0.1352(4) -0.0037(4) 0.113(2) 0.073(3) Uani 0.50 1 d PU B 1
H24A H 0.1464 -0.0056 0.0261 0.087 Uiso 0.50 1 calc PR B 1
C25 C 0.1354(5) 0.0212(4) 0.189(2) 0.049(3) Uani 0.50 1 d PU B 1
C26 C 0.0802(3) 0.0050(3) 0.497(2) 0.074(4) Uani 0.50 1 d PU B 1
H26A H 0.0885 0.0204 0.5566 0.088 Uiso 0.50 1 calc PR B 1
C27 C 0.0499(4) 0.0130(5) 0.468(3) 0.102(6) Uani 0.50 1 d PU B 1
H27A H 0.0495 0.0298 0.4074 0.153 Uiso 0.50 1 calc PR B 1
H27B H 0.0402 0.0166 0.5619 0.153 Uiso 0.50 1 calc PR B 1
H27C H 0.0401 -0.0020 0.4162 0.153 Uiso 0.50 1 calc PR B 1
C28 C 0.0817(5) -0.0211(4) 0.597(2) 0.089(5) Uani 0.50 1 d PU B 1
H28A H 0.0687 -0.0186 0.6813 0.133 Uiso 0.50 1 calc PR B 1
H28B H 0.1014 -0.0236 0.6329 0.133 Uiso 0.50 1 calc PR B 1
H28C H 0.0758 -0.0375 0.5408 0.133 Uiso 0.50 1 calc PR B 1
C29 C 0.1555(5) 0.0451(5) 0.1387(19) 0.053(3) Uani 0.50 1 d PU B 1
H29A H 0.1530 0.0610 0.2082 0.064 Uiso 0.50 1 calc PR B 1
C30 C 0.1876(5) 0.0355(6) 0.146(3) 0.068(6) Uani 0.50 1 d PU B 1
H30A H 0.2001 0.0507 0.1133 0.102 Uiso 0.50 1 calc PR B 1
H30B H 0.1903 0.0195 0.0806 0.102 Uiso 0.50 1 calc PR B 1
H30C H 0.1925 0.0303 0.2469 0.102 Uiso 0.50 1 calc PR B 1
C31 C 0.1490(5) 0.0555(5) -0.0206(19) 0.086(5) Uani 0.50 1 d PU B 1
H31A H 0.1625 0.0702 -0.0469 0.129 Uiso 0.50 1 calc PR B 1
H31B H 0.1293 0.0627 -0.0249 0.129 Uiso 0.50 1 calc PR B 1
H31C H 0.1510 0.0400 -0.0900 0.129 Uiso 0.50 1 calc PR B 1
C20' C 0.1220(4) 0.0263(3) 0.224(2) 0.039(3) Uani 0.50 1 d PU B 2
C21' C 0.1038(3) 0.0022(3) 0.233(2) 0.065(3) Uani 0.50 1 d PU B 2
C22' C 0.1111(5) -0.0194(4) 0.130(3) 0.074(5) Uani 0.50 1 d PU B 2
H22B H 0.1012 -0.0366 0.1395 0.089 Uiso 0.50 1 calc PR B 2
C23' C 0.1312(4) -0.0172(3) 0.019(2) 0.079(4) Uani 0.50 1 d PU B 2
H23B H 0.1327 -0.0309 -0.0561 0.094 Uiso 0.50 1 calc PR B 2
C24' C 0.1492(3) 0.0056(3) 0.0186(18) 0.058(3) Uani 0.50 1 d PU B 2
H24B H 0.1647 0.0065 -0.0494 0.070 Uiso 0.50 1 calc PR B 2
C25' C 0.1446(3) 0.0283(3) 0.1229(18) 0.038(2) Uani 0.50 1 d PU B 2
C26' C 0.0803(4) 0.0004(4) 0.337(3) 0.081(4) Uani 0.50 1 d PU B 2
H26B H 0.0831 0.0151 0.4127 0.097 Uiso 0.50 1 calc PR B 2
C27' C 0.0515(4) 0.0047(5) 0.267(2) 0.094(6) Uani 0.50 1 d PU B 2
H27D H 0.0511 0.0228 0.2183 0.141 Uiso 0.50 1 calc PR B 2
H27E H 0.0366 0.0041 0.3433 0.141 Uiso 0.50 1 calc PR B 2
H27F H 0.0480 -0.0099 0.1945 0.141 Uiso 0.50 1 calc PR B 2
C28' C 0.0781(5) -0.0286(4) 0.419(3) 0.114(8) Uani 0.50 1 d PU B 2
H28D H 0.0963 -0.0327 0.4686 0.170 Uiso 0.50 1 calc PR B 2
H28E H 0.0739 -0.0433 0.3474 0.170 Uiso 0.50 1 calc PR B 2
H28F H 0.0626 -0.0279 0.4923 0.170 Uiso 0.50 1 calc PR B 2
C29' C 0.1668(4) 0.0516(3) 0.1123(19) 0.046(3) Uani 0.50 1 d PU B 2
H29B H 0.1609 0.0657 0.1873 0.055 Uiso 0.50 1 calc PR B 2
C30' C 0.1969(4) 0.0413(4) 0.161(3) 0.051(4) Uani 0.50 1 d PU B 2
H30D H 0.1953 0.0320 0.2570 0.077 Uiso 0.50 1 calc PR B 2
H30E H 0.2100 0.0572 0.1695 0.077 Uiso 0.50 1 calc PR B 2
H30F H 0.2044 0.0282 0.0881 0.077 Uiso 0.50 1 calc PR B 2
C31' C 0.1671(4) 0.0673(3) -0.039(2) 0.071(4) Uani 0.50 1 d PU B 2
H31D H 0.1475 0.0733 -0.0630 0.107 Uiso 0.50 1 calc PR B 2
H31E H 0.1742 0.0549 -0.1159 0.107 Uiso 0.50 1 calc PR B 2
H31F H 0.1797 0.0835 -0.0314 0.107 Uiso 0.50 1 calc PR B 2
C32 C 0.02248(12) 0.13244(13) 0.2415(9) 0.0543(18) Uani 1 1 d . B .
C33 C -0.00358(16) 0.11703(15) 0.2621(14) 0.085(3) Uani 1 1 d . . .
C34 C -0.02606(16) 0.1223(2) 0.1598(19) 0.124(6) Uani 1 1 d . B .
H34A H -0.0434 0.1121 0.1681 0.149 Uiso 1 1 calc R . .
C35 C -0.0237(2) 0.1415(2) 0.0506(16) 0.107(4) Uani 1 1 d . . .
H35A H -0.0390 0.1443 -0.0174 0.128 Uiso 1 1 calc R B .
C36 C 0.00168(18) 0.15697(18) 0.0408(12) 0.082(3) Uani 1 1 d . B .
H36A H 0.0031 0.1706 -0.0345 0.099 Uiso 1 1 calc R . .
C37 C 0.02492(14) 0.15343(14) 0.1359(9) 0.0560(18) Uani 1 1 d . . .
C38 C -0.0051(9) 0.0955(10) 0.416(6) 0.13(2) Uani 0.50 1 d P B 1
H38A H 0.0128 0.0975 0.4761 0.158 Uiso 0.50 1 calc PR B 1
C39 C -0.0079(9) 0.0679(7) 0.364(5) 0.162(16) Uani 0.50 1 d P B 1
H39A H -0.0080 0.0551 0.4475 0.243 Uiso 0.50 1 calc PR B 1
H39B H 0.0083 0.0636 0.2989 0.243 Uiso 0.50 1 calc PR B 1
H39C H -0.0260 0.0661 0.3087 0.243 Uiso 0.50 1 calc PR B 1
C40 C -0.0327(11) 0.0998(9) 0.516(5) 0.22(3) Uani 0.50 1 d P B 1
H40A H -0.0316 0.0873 0.6016 0.331 Uiso 0.50 1 calc PR B 1
H40B H -0.0500 0.0955 0.4593 0.331 Uiso 0.50 1 calc PR B 1
H40C H -0.0334 0.1190 0.5504 0.331 Uiso 0.50 1 calc PR B 1
C38' C -0.0091(7) 0.0953(10) 0.344(5) 0.083(10) Uani 0.50 1 d P B 2
H38B H 0.0058 0.0954 0.4238 0.100 Uiso 0.50 1 calc PR B 2
C39' C -0.0063(6) 0.0652(4) 0.263(3) 0.099(8) Uani 0.50 1 d P B 2
H39D H 0.0134 0.0627 0.2269 0.148 Uiso 0.50 1 calc PR B 2
H39E H -0.0197 0.0644 0.1795 0.148 Uiso 0.50 1 calc PR B 2
H39F H -0.0109 0.0504 0.3330 0.148 Uiso 0.50 1 calc PR B 2
C40' C -0.0373(5) 0.0987(5) 0.421(3) 0.087(7) Uani 0.50 1 d P B 2
H40D H -0.0375 0.1165 0.4734 0.130 Uiso 0.50 1 calc PR B 2
H40E H -0.0400 0.0835 0.4911 0.130 Uiso 0.50 1 calc PR B 2
H40F H -0.0529 0.0984 0.3479 0.130 Uiso 0.50 1 calc PR B 2
C41 C 0.05105(14) 0.17219(16) 0.1233(8) 0.0541(16) Uani 1 1 d . B .
H41A H 0.0650 0.1666 0.2018 0.065 Uiso 1 1 calc R . .
C42 C 0.0667(2) 0.1695(3) -0.0288(11) 0.100(3) Uani 1 1 d . . .
H42A H 0.0719 0.1501 -0.0460 0.150 Uiso 1 1 calc R B .
H42B H 0.0841 0.1809 -0.0283 0.150 Uiso 1 1 calc R . .
H42C H 0.0538 0.1759 -0.1074 0.150 Uiso 1 1 calc R . .
C43 C 0.04294(17) 0.20257(14) 0.1494(9) 0.0610(18) Uani 1 1 d . . .
H43A H 0.0330 0.2043 0.2443 0.091 Uiso 1 1 calc R B .
H43B H 0.0302 0.2089 0.0703 0.091 Uiso 1 1 calc R . .
H43C H 0.0604 0.2140 0.1505 0.091 Uiso 1 1 calc R . .
C44 C 0.1592(3) 0.1553(3) 0.0892(16) 0.115(5) Uani 1 1 d . . .
C45 C 0.02401(18) 0.0545(2) -0.1082(16) 0.087(6) Uani 0.50 1 d PG B .
C46 C 0.0466(2) 0.03516(17) -0.1101(16) 0.090(6) Uani 0.50 1 d PGD . .
H46A H 0.0426 0.0160 -0.1235 0.108 Uiso 0.50 1 calc PR . .
C47 C 0.0751(2) 0.0441(3) -0.0921(16) 0.085(6) Uani 0.50 1 d PG B .
H47A H 0.0904 0.0310 -0.0933 0.102 Uiso 0.50 1 calc PR . .
C48 C 0.08108(19) 0.0724(3) -0.0722(14) 0.128(11) Uani 0.50 1 d PG . .
H48A H 0.1004 0.0785 -0.0600 0.153 Uiso 0.50 1 calc PR B .
C49 C 0.0585(3) 0.0918(2) -0.0703(16) 0.110(9) Uani 0.50 1 d PG B .
H49A H 0.0625 0.1109 -0.0569 0.132 Uiso 0.50 1 calc PR . .
C50 C 0.0300(2) 0.08282(19) -0.0883(18) 0.109(10) Uani 0.50 1 d PGD . .
H50A H 0.0147 0.0959 -0.0871 0.131 Uiso 0.50 1 calc PR B .
C51 C -0.0069(5) 0.0443(5) -0.124(4) 0.171(16) Uani 0.50 1 d PD . .
H51B H -0.0201 0.0602 -0.1202 0.257 Uiso 0.50 1 calc PR B .
H51C H -0.0114 0.0315 -0.0431 0.257 Uiso 0.50 1 calc PR . .
H51D H -0.0091 0.0347 -0.2183 0.257 Uiso 0.50 1 calc PR . .

loop_
_atom_site_aniso_label
_atom_site_aniso_U_11
_atom_site_aniso_U_22
_atom_site_aniso_U_33
_atom_site_aniso_U_23
_atom_site_aniso_U_13
_atom_site_aniso_U_12
Ag1 0.0524(3) 0.0425(2) 0.1260(5) -0.0219(3) -0.0313(3) 0.0061(2)
S1 0.0371(7) 0.0459(7) 0.0545(9) 0.0055(8) 0.0026(7) 0.0001(6)
F1 0.075(4) 0.128(6) 0.273(12) 0.062(7) 0.008(5) -0.044(4)
F2 0.137(6) 0.171(7) 0.147(6) 0.104(6) 0.033(5) 0.021(5)
F3 0.150(6) 0.249(10) 0.127(6) 0.069(6) 0.092(5) 0.069(7)
N1 0.038(3) 0.036(3) 0.156(7) 0.012(4) -0.024(4) -0.004(2)
N2 0.038(2) 0.043(2) 0.064(3) 0.014(3) 0.009(2) 0.004(2)
N3 0.030(2) 0.037(3) 0.087(4) 0.005(3) 0.004(3) 0.000(2)
O1 0.074(4) 0.072(3) 0.060(3) -0.011(3) -0.017(3) 0.006(3)
O2 0.044(3) 0.072(3) 0.075(3) 0.023(3) -0.012(2) -0.001(2)
O3 0.069(3) 0.054(3) 0.079(4) -0.016(2) 0.006(3) 0.006(2)
C1 0.036(3) 0.043(3) 0.107(6) 0.035(4) 0.018(4) 0.003(3)
C2 0.049(4) 0.066(4) 0.058(5) 0.029(3) 0.014(3) 0.023(3)
C3 0.059(10) 0.052(10) 0.034(8) -0.007(8) -0.015(7) 0.012(7)
C4 0.083(10) 0.051(8) 0.031(7) -0.013(7) -0.017(8) 0.011(7)
C5 0.070(10) 0.035(7) 0.037(7) -0.023(6) -0.012(7) 0.003(7)
C3' 0.083(14) 0.057(11) 0.024(8) 0.004(8) -0.002(8) 0.034(9)
C4' 0.063(9) 0.066(9) 0.035(7) -0.006(8) -0.009(7) 0.014(7)
C5' 0.051(9) 0.052(9) 0.047(9) -0.025(8) -0.004(7) 0.020(7)
C6 0.053(4) 0.061(4) 0.050(4) 0.024(3) 0.018(3) 0.023(3)
C7 0.044(3) 0.042(3) 0.062(4) 0.012(3) 0.015(3) 0.000(3)
C8 0.067(4) 0.054(4) 0.045(4) 0.009(3) 0.012(3) 0.015(3)
C9 0.088(6) 0.067(5) 0.079(5) 0.025(4) 0.022(5) 0.031(5)
C10 0.119(8) 0.056(5) 0.060(5) 0.006(4) 0.008(5) 0.053(5)
C11 0.105(7) 0.068(5) 0.070(5) -0.017(4) -0.033(5) 0.039(5)
C12 0.063(5) 0.083(6) 0.078(5) -0.020(4) -0.025(4) 0.015(4)
C13 0.054(4) 0.057(4) 0.051(4) 0.004(3) -0.008(3) 0.013(3)
C14 0.044(3) 0.061(4) 0.040(3) 0.003(3) 0.003(3) 0.018(3)
C15 0.041(3) 0.086(5) 0.043(3) 0.013(3) 0.025(3) 0.004(3)
C16 0.063(5) 0.109(7) 0.060(5) -0.005(5) 0.003(4) 0.045(5)
C17 0.083(6) 0.102(7) 0.073(6) -0.049(5) -0.014(5) 0.032(6)
C18 0.072(5) 0.087(6) 0.087(6) -0.033(5) -0.024(5) 0.017(5)
C19 0.057(4) 0.059(4) 0.046(4) -0.010(3) 0.003(3) 0.007(3)
C20 0.043(7) 0.033(5) 0.061(8) 0.003(6) -0.008(5) 0.011(4)
C21 0.047(7) 0.034(5) 0.090(8) 0.005(5) -0.020(5) -0.005(5)
C22 0.078(9) 0.032(5) 0.114(10) -0.005(6) -0.023(7) -0.001(6)
C23 0.078(12) 0.055(9) 0.110(12) -0.029(9) -0.033(8) 0.008(8)
C24 0.065(8) 0.060(7) 0.094(10) -0.026(7) -0.010(7) 0.020(6)
C25 0.054(8) 0.051(7) 0.042(8) -0.008(6) -0.019(6) 0.012(6)
C26 0.060(7) 0.047(7) 0.114(11) 0.007(6) 0.002(7) -0.019(6)
C27 0.073(8) 0.140(17) 0.094(13) 0.034(13) 0.005(9) 0.012(10)
C28 0.096(13) 0.087(12) 0.084(12) 0.027(9) -0.004(9) -0.008(10)
C29 0.070(10) 0.058(8) 0.032(7) -0.002(6) 0.017(7) 0.016(7)
C30 0.064(9) 0.076(15) 0.064(10) -0.028(10) -0.021(9) -0.009(9)
C31 0.105(13) 0.114(14) 0.039(8) 0.009(8) 0.007(8) 0.019(11)
C20' 0.043(7) 0.019(5) 0.056(9) 0.007(6) -0.007(6) -0.002(4)
C21' 0.064(6) 0.039(6) 0.093(9) 0.003(6) -0.003(6) -0.014(5)
C22' 0.073(11) 0.034(8) 0.117(13) -0.014(8) -0.023(8) -0.015(7)
C23' 0.074(9) 0.054(7) 0.107(11) -0.041(8) -0.017(7) -0.005(6)
C24' 0.063(8) 0.043(6) 0.069(9) -0.017(6) -0.005(6) 0.009(5)
C25' 0.040(6) 0.025(5) 0.051(8) -0.008(5) -0.010(5) 0.019(4)
C26' 0.073(8) 0.061(8) 0.108(11) 0.018(7) 0.000(6) -0.032(7)
C27' 0.073(7) 0.099(13) 0.110(16) 0.006(11) -0.008(9) -0.021(9)
C28' 0.101(14) 0.075(11) 0.17(2) 0.049(12) 0.007(12) -0.032(10)
C29' 0.052(8) 0.046(7) 0.040(7) -0.012(5) 0.022(6) 0.004(5)
C30' 0.054(8) 0.045(8) 0.054(10) -0.015(7) 0.000(8) -0.010(7)
C31' 0.086(11) 0.061(8) 0.067(9) 0.010(8) 0.017(8) 0.010(8)
C32 0.024(3) 0.052(3) 0.088(5) -0.023(4) -0.014(3) 0.002(2)
C33 0.044(4) 0.041(4) 0.171(10) -0.023(5) 0.010(5) -0.007(3)
C34 0.026(4) 0.074(6) 0.272(18) -0.072(9) -0.039(6) 0.006(4)
C35 0.060(5) 0.072(6) 0.189(12) -0.057(7) -0.063(7) 0.028(5)
C36 0.057(5) 0.072(5) 0.118(7) -0.032(5) -0.043(5) 0.010(4)
C37 0.044(3) 0.042(3) 0.082(5) -0.020(3) -0.018(3) 0.014(3)
C38 0.043(12) 0.071(16) 0.28(7) 0.04(3) -0.03(3) -0.037(10)
C39 0.18(3) 0.09(2) 0.21(4) -0.06(3) 0.06(3) 0.026(19)
C40 0.26(5) 0.18(3) 0.22(5) -0.02(3) 0.21(5) -0.07(3)
C38' 0.031(13) 0.070(15) 0.15(3) -0.017(17) -0.002(13) -0.016(11)
C39' 0.121(17) 0.048(10) 0.13(2) -0.012(12) 0.040(16) -0.006(10)
C40' 0.067(11) 0.071(11) 0.12(2) 0.012(13) 0.036(13) -0.009(9)
C41 0.043(3) 0.071(4) 0.048(4) 0.003(3) -0.004(3) 0.009(3)
C42 0.087(6) 0.159(10) 0.055(5) -0.002(6) -0.007(5) 0.058(6)
C43 0.067(4) 0.050(4) 0.066(4) 0.010(3) -0.009(3) -0.008(3)
C44 0.075(7) 0.133(10) 0.138(10) 0.080(9) 0.042(7) 0.021(7)
C45 0.059(10) 0.114(15) 0.088(12) -0.008(11) -0.019(9) -0.029(10)
C46 0.135(18) 0.052(9) 0.083(12) -0.002(8) -0.014(12) -0.008(10)
C47 0.047(8) 0.085(12) 0.125(16) -0.035(11) -0.013(9) 0.017(8)
C48 0.109(17) 0.22(3) 0.050(11) -0.011(14) -0.020(10) -0.091(19)
C49 0.18(2) 0.069(11) 0.084(14) -0.032(10) 0.038(15) -0.058(14)
C50 0.037(8) 0.043(8) 0.25(3) -0.034(12) 0.012(12) 0.008(6)
C51 0.060(13) 0.27(4) 0.18(3) -0.07(3) -0.006(15) -0.046(19)

loop_
_atom_type_symbol
_atom_type_description
_atom_type_scat_dispersion_real
_atom_type_scat_dispersion_imag
_atom_type_scat_source
C C 0.0033 0.0016 'International Tables Vol C Tables 4.2.6.8 and 6.1.1.4'
H H 0.0000 0.0000 'International Tables Vol C Tables 4.2.6.8 and 6.1.1.4'
N N 0.0061 0.0033 'International Tables Vol C Tables 4.2.6.8 and 6.1.1.4'
O O 0.0106 0.0060 'International Tables Vol C Tables 4.2.6.8 and 6.1.1.4'
F F 0.0171 0.0103 'International Tables Vol C Tables 4.2.6.8 and 6.1.1.4'
S S 0.1246 0.1234 'International Tables Vol C Tables 4.2.6.8 and 6.1.1.4'
Ag Ag -0.8971 1.1015 'International Tables Vol C Tables 4.2.6.8 and 6.1.1.4'

loop_
_geom_angle_atom_site_label_1
_geom_angle_atom_site_label_2
_geom_angle_atom_site_label_3
_geom_angle
_geom_angle_site_symmetry_1
_geom_angle_site_symmetry_3
_geom_angle_publ_flag
N2 Ag1 N3 67.40(18) . . ?
N2 Ag1 N1 67.3(2) . . ?
N3 Ag1 N1 131.1(3) . . ?
N2 Ag1 O1 86.37(16) . . ?
N3 Ag1 O1 95.52(18) . . ?
N1 Ag1 O1 99.10(18) . . ?
N2 Ag1 C48 157.1(2) . . ?
N3 Ag1 C48 125.0(3) . . ?
N1 Ag1 C48 103.9(4) . . ?
O1 Ag1 C48 73.9(2) . . ?
O3 S1 O2 117.9(4) . . ?
O3 S1 O1 114.1(3) . . ?
O2 S1 O1 113.6(3) . . ?
O3 S1 C44 101.3(5) . . ?
O2 S1 C44 102.6(4) . . ?
O1 S1 C44 104.8(6) . . ?
C1 N1 C20 118.3(8) . . ?
C1 N1 C20' 126.7(7) . . ?
C20 N1 C20' 29.9(8) . . ?
C1 N1 Ag1 113.5(4) . . ?
C20 N1 Ag1 128.2(8) . . ?
C20' N1 Ag1 110.7(7) . . ?
C6 N2 C2 121.1(7) . . ?
C6 N2 Ag1 119.6(5) . . ?
C2 N2 Ag1 119.3(5) . . ?
C7 N3 C32 124.1(6) . . ?
C7 N3 Ag1 116.0(4) . . ?
C32 N3 Ag1 117.1(4) . . ?
S1 O1 Ag1 117.9(3) . . ?
N1 C1 C2 118.4(6) . . ?
N1 C1 C8 124.0(7) . . ?
C2 C1 C8 117.3(7) . . ?
C3' C2 N2 121.7(10) . . ?
C3' C2 C1 119.0(10) . . ?
N2 C2 C1 116.8(7) . . ?
C3' C2 C3 25.8(11) . . ?
N2 C2 C3 117.0(8) . . ?
C1 C2 C3 125.1(8) . . ?
C4 C3 C2 120.3(14) . . ?
C3 C4 C5 121.9(15) . . ?
C4 C5 C6 116.8(11) . . ?
C2 C3' C4' 117.0(15) . . ?
C3' C4' C5' 120.2(15) . . ?
C6 C5' C4' 119.7(12) . . ?
C5' C6 N2 117.2(9) . . ?
C5' C6 C7 121.2(8) . . ?
N2 C6 C7 118.1(7) . . ?
C5' C6 C5 26.3(10) . . ?
N2 C6 C5 121.8(7) . . ?
C7 C6 C5 119.5(7) . . ?
N3 C7 C6 115.8(6) . . ?
N3 C7 C14 126.3(6) . . ?
C6 C7 C14 117.8(6) . . ?
C9 C8 C13 118.9(7) . . ?
C9 C8 C1 123.2(7) . . ?
C13 C8 C1 117.9(6) . . ?
C8 C9 C10 119.4(9) . . ?
C11 C10 C9 121.7(8) . . ?
C12 C11 C10 118.3(8) . . ?
C11 C12 C13 121.1(9) . . ?
C12 C13 C8 120.5(7) . . ?
C15 C14 C19 120.2(6) . . ?
C15 C14 C7 119.6(6) . . ?
C19 C14 C7 120.2(6) . . ?
C14 C15 C16 119.1(8) . . ?
C17 C16 C15 118.5(7) . . ?
C16 C17 C18 120.9(8) . . ?
C19 C18 C17 119.3(9) . . ?
C18 C19 C14 121.9(7) . . ?
N1 C20 C21 126.5(15) . . ?
N1 C20 C25 111.6(14) . . ?
C21 C20 C25 121.0(14) . . ?
C20 C21 C22 117.7(17) . . ?
C20 C21 C26 121.3(13) . . ?
C22 C21 C26 120.8(14) . . ?
C23 C22 C21 123.6(19) . . ?
C22 C23 C24 118(2) . . ?
C25 C24 C23 121(2) . . ?
C24 C25 C20 117.8(19) . . ?
C24 C25 C29 120(2) . . ?
C20 C25 C29 121.8(14) . . ?
C27 C26 C28 110.8(15) . . ?
C27 C26 C21 117.0(17) . . ?
C28 C26 C21 111.6(14) . . ?
C30 C29 C25 110.1(17) . . ?
C30 C29 C31 108.5(18) . . ?
C25 C29 C31 113.0(18) . . ?
C25' C20' C21' 122.2(17) . . ?
C25' C20' N1 126.4(10) . . ?
C21' C20' N1 111.4(16) . . ?
C20' C21' C22' 114.4(18) . . ?
C20' C21' C26' 121.9(17) . . ?
C22' C21' C26' 123.7(15) . . ?
C23' C22' C21' 125.1(17) . . ?
C24' C23' C22' 118.3(16) . . ?
C23' C24' C25' 120.4(16) . . ?
C20' C25' C24' 118.9(15) . . ?
C20' C25' C29' 126.9(12) . . ?
C24' C25' C29' 114.2(14) . . ?
C21' C26' C27' 113.1(19) . . ?
C21' C26' C28' 114.3(18) . . ?
C27' C26' C28' 105.3(15) . . ?
C25' C29' C30' 110.9(13) . . ?
C25' C29' C31' 114.6(15) . . ?
C30' C29' C31' 113.5(14) . . ?
C37 C32 C33 122.2(7) . . ?
C37 C32 N3 123.1(6) . . ?
C33 C32 N3 114.5(7) . . ?
C38' C33 C32 130.8(15) . . ?
C38' C33 C34 111.8(15) . . ?
C32 C33 C34 116.3(10) . . ?
C38' C33 C38 20(2) . . ?
C32 C33 C38 116.7(13) . . ?
C34 C33 C38 126.9(14) . . ?
C35 C34 C33 122.7(9) . . ?
C34 C35 C36 118.4(9) . . ?
C37 C36 C35 123.3(10) . . ?
C36 C37 C32 116.8(7) . . ?
C36 C37 C41 120.0(8) . . ?
C32 C37 C41 123.2(6) . . ?
C39 C38 C40 104(3) . . ?
C39 C38 C33 107(4) . . ?
C40 C38 C33 115(3) . . ?
C33 C38' C40' 110(3) . . ?
C33 C38' C39' 116(3) . . ?
C40' C38' C39' 112(3) . . ?
C37 C41 C43 111.2(6) . . ?
C37 C41 C42 112.9(7) . . ?
C43 C41 C42 109.2(7) . . ?
F1 C44 F2 110.7(12) . . ?
F1 C44 F3 107.4(10) . . ?
F2 C44 F3 105.7(12) . . ?
F1 C44 S1 112.3(10) . . ?
F2 C44 S1 111.2(8) . . ?
F3 C44 S1 109.3(10) . . ?
C46 C45 C50 120.0 . . ?
C46 C45 C51 119.2(7) . . ?
C50 C45 C51 120.7(7) . . ?
C47 C46 C45 120.0 . . ?
C48 C47 C46 120.0 . . ?
C49 C48 C47 120.0 . . ?
C49 C48 Ag1 78.4(6) . . ?
C47 C48 Ag1 109.5(6) . . ?
C48 C49 C50 120.0 . . ?
C49 C50 C45 120.0 . . ?

loop_
_geom_bond_atom_site_label_1
_geom_bond_atom_site_label_2
_geom_bond_distance
_geom_bond_site_symmetry_2
_geom_bond_publ_flag
Ag1 N2 2.347(6) . ?
Ag1 N3 2.492(6) . ?
Ag1 N1 2.526(6) . ?
Ag1 O1 2.638(6) . ?
Ag1 C48 2.716(13) . ?
S1 O3 1.411(5) . ?
S1 O2 1.425(5) . ?
S1 O1 1.449(6) . ?
S1 C44 1.815(10) . ?
F1 C44 1.302(19) . ?
F2 C44 1.310(13) . ?
F3 C44 1.332(16) . ?
N1 C1 1.263(11) . ?
N1 C20 1.298(14) . ?
N1 C20' 1.64(2) . ?
N2 C6 1.317(9) . ?
N2 C2 1.342(8) . ?
N3 C7 1.284(9) . ?
N3 C32 1.449(9) . ?
C1 C2 1.483(10) . ?
C1 C8 1.505(10) . ?
C2 C3' 1.225(19) . ?
C2 C3 1.642(18) . ?
C3 C4 1.33(2) . ?
C4 C5 1.35(2) . ?
C5 C6 1.622(16) . ?
C3' C4' 1.33(2) . ?
C4' C5' 1.40(2) . ?
C5' C6 1.224(17) . ?
C6 C7 1.503(9) . ?
C7 C14 1.491(9) . ?
C8 C9 1.369(10) . ?
C8 C13 1.399(10) . ?
C9 C10 1.395(13) . ?
C10 C11 1.378(14) . ?
C11 C12 1.364(13) . ?
C12 C13 1.376(10) . ?
C14 C15 1.361(9) . ?
C14 C19 1.373(10) . ?
C15 C16 1.440(11) . ?
C16 C17 1.382(14) . ?
C17 C18 1.377(13) . ?
C18 C19 1.363(11) . ?
C20 C21 1.36(2) . ?
C20 C25 1.42(3) . ?
C21 C22 1.39(2) . ?
C21 C26 1.53(3) . ?
C22 C23 1.34(4) . ?
C23 C24 1.41(3) . ?
C24 C25 1.37(2) . ?
C25 C29 1.53(3) . ?
C26 C27 1.47(2) . ?
C26 C28 1.54(2) . ?
C29 C30 1.54(3) . ?
C29 C31 1.54(2) . ?
C20' C25' 1.38(2) . ?
C20' C21' 1.426(18) . ?
C21' C22' 1.42(3) . ?
C21' C26' 1.43(3) . ?
C22' C23' 1.37(4) . ?
C23' C24' 1.37(2) . ?
C24' C25' 1.450(18) . ?
C25' C29' 1.51(2) . ?
C26' C27' 1.48(3) . ?
C26' C28' 1.57(2) . ?
C29' C30' 1.53(2) . ?
C29' C31' 1.55(3) . ?
C32 C37 1.385(11) . ?
C32 C33 1.419(10) . ?
C33 C38' 1.30(5) . ?
C33 C34 1.406(16) . ?
C33 C38 1.72(5) . ?
C34 C35 1.345(18) . ?
C35 C36 1.387(14) . ?
C36 C37 1.379(10) . ?
C37 C41 1.503(10) . ?
C38 C39 1.40(5) . ?
C38 C40 1.57(6) . ?
C38' C40' 1.48(4) . ?
C38' C39' 1.62(4) . ?
C41 C43 1.516(10) . ?
C41 C42 1.549(12) . ?
C45 C46 1.3900 . ?
C45 C50 1.3900 . ?
C45 C51 1.51(2) . ?
C46 C47 1.3900 . ?
C47 C48 1.3900 . ?
C48 C49 1.3900 . ?
C49 C50 1.3900 . ?

loop_
_geom_torsion_atom_site_label_1
_geom_torsion_atom_site_label_2
_geom_torsion_atom_site_label_3
_geom_torsion_atom_site_label_4
_geom_torsion
_geom_torsion_site_symmetry_1
_geom_torsion_site_symmetry_2
_geom_torsion_site_symmetry_3
_geom_torsion_site_symmetry_4
_geom_torsion_publ_flag
N2 Ag1 N1 C1 -18.6(5) . . . . ?
N3 Ag1 N1 C1 -42.1(7) . . . . ?
O1 Ag1 N1 C1 63.5(6) . . . . ?
C48 Ag1 N1 C1 139.0(6) . . . . ?
N2 Ag1 N1 C20 163.9(12) . . . . ?
N3 Ag1 N1 C20 140.5(12) . . . . ?
O1 Ag1 N1 C20 -113.9(12) . . . . ?
C48 Ag1 N1 C20 -38.4(12) . . . . ?
N2 Ag1 N1 C20' -168.0(7) . . . . ?
N3 Ag1 N1 C20' 168.6(6) . . . . ?
O1 Ag1 N1 C20' -85.8(7) . . . . ?
C48 Ag1 N1 C20' -10.3(7) . . . . ?
N3 Ag1 N2 C6 -10.8(4) . . . . ?
N1 Ag1 N2 C6 -171.9(5) . . . . ?
O1 Ag1 N2 C6 86.7(5) . . . . ?
C48 Ag1 N2 C6 116.8(9) . . . . ?
N3 Ag1 N2 C2 172.8(5) . . . . ?
N1 Ag1 N2 C2 11.7(4) . . . . ?
O1 Ag1 N2 C2 -89.7(5) . . . . ?
C48 Ag1 N2 C2 -59.6(10) . . . . ?
N2 Ag1 N3 C7 15.8(4) . . . . ?
N1 Ag1 N3 C7 39.3(6) . . . . ?
O1 Ag1 N3 C7 -67.9(5) . . . . ?
C48 Ag1 N3 C7 -142.1(5) . . . . ?
N2 Ag1 N3 C32 177.9(5) . . . . ?
N1 Ag1 N3 C32 -158.7(4) . . . . ?
O1 Ag1 N3 C32 94.2(5) . . . . ?
C48 Ag1 N3 C32 20.0(6) . . . . ?
O3 S1 O1 Ag1 -72.3(4) . . . . ?
O2 S1 O1 Ag1 66.7(4) . . . . ?
C44 S1 O1 Ag1 177.8(4) . . . . ?
N2 Ag1 O1 S1 0.4(3) . . . . ?
N3 Ag1 O1 S1 67.2(4) . . . . ?
N1 Ag1 O1 S1 -66.0(4) . . . . ?
C48 Ag1 O1 S1 -167.9(5) . . . . ?
C20 N1 C1 C2 -158.9(11) . . . . ?
C20' N1 C1 C2 166.9(9) . . . . ?
Ag1 N1 C1 C2 23.4(8) . . . . ?
C20 N1 C1 C8 15.4(14) . . . . ?
C20' N1 C1 C8 -18.8(13) . . . . ?
Ag1 N1 C1 C8 -162.3(5) . . . . ?
C6 N2 C2 C3' 16.5(15) . . . . ?
Ag1 N2 C2 C3' -167.2(13) . . . . ?
C6 N2 C2 C1 178.5(6) . . . . ?
Ag1 N2 C2 C1 -5.2(7) . . . . ?
C6 N2 C2 C3 -12.6(11) . . . . ?
Ag1 N2 C2 C3 163.7(9) . . . . ?
N1 C1 C2 C3' 148.8(14) . . . . ?
C8 C1 C2 C3' -25.8(15) . . . . ?
N1 C1 C2 N2 -13.6(9) . . . . ?
C8 C1 C2 N2 171.7(6) . . . . ?
N1 C1 C2 C3 178.5(10) . . . . ?
C8 C1 C2 C3 3.8(12) . . . . ?
C3' C2 C3 C4 -100(4) . . . . ?
N2 C2 C3 C4 8(2) . . . . ?
C1 C2 C3 C4 175.6(14) . . . . ?
C2 C3 C4 C5 -1(3) . . . . ?
C3 C4 C5 C6 0(3) . . . . ?
N2 C2 C3' C4' -11(3) . . . . ?
C1 C2 C3' C4' -172.6(14) . . . . ?
C3 C2 C3' C4' 76(3) . . . . ?
C2 C3' C4' C5' 8(3) . . . . ?
C3' C4' C5' C6 -11(3) . . . . ?
C4' C5' C6 N2 16(2) . . . . ?
C4' C5' C6 C7 174.0(13) . . . . ?
C4' C5' C6 C5 -92(3) . . . . ?
C2 N2 C6 C5' -18.4(14) . . . . ?
Ag1 N2 C6 C5' 165.3(11) . . . . ?
C2 N2 C6 C7 -177.6(5) . . . . ?
Ag1 N2 C6 C7 6.1(7) . . . . ?
C2 N2 C6 C5 11.5(11) . . . . ?
Ag1 N2 C6 C5 -164.8(8) . . . . ?
C4 C5 C6 C5' 83(2) . . . . ?
C4 C5 C6 N2 -4(2) . . . . ?
C4 C5 C6 C7 -175.2(13) . . . . ?
C32 N3 C7 C6 -179.2(6) . . . . ?
Ag1 N3 C7 C6 -18.5(7) . . . . ?
C32 N3 C7 C14 4.1(10) . . . . ?
Ag1 N3 C7 C14 164.8(5) . . . . ?
C5' C6 C7 N3 -149.2(12) . . . . ?
N2 C6 C7 N3 9.1(9) . . . . ?
C5 C6 C7 N3 -179.8(9) . . . . ?
C5' C6 C7 C14 27.8(14) . . . . ?
N2 C6 C7 C14 -173.9(6) . . . . ?
C5 C6 C7 C14 -2.8(11) . . . . ?
N1 C1 C8 C9 -53.5(11) . . . . ?
C2 C1 C8 C9 120.9(8) . . . . ?
N1 C1 C8 C13 126.5(8) . . . . ?
C2 C1 C8 C13 -59.1(9) . . . . ?
C13 C8 C9 C10 0.9(11) . . . . ?
C1 C8 C9 C10 -179.1(7) . . . . ?
C8 C9 C10 C11 -1.8(12) . . . . ?
C9 C10 C11 C12 1.7(13) . . . . ?
C10 C11 C12 C13 -0.8(13) . . . . ?
C11 C12 C13 C8 -0.1(12) . . . . ?
C9 C8 C13 C12 0.0(11) . . . . ?
C1 C8 C13 C12 180.0(7) . . . . ?
N3 C7 C14 C15 56.1(9) . . . . ?
C6 C7 C14 C15 -120.6(7) . . . . ?
N3 C7 C14 C19 -123.9(7) . . . . ?
C6 C7 C14 C19 59.4(8) . . . . ?
C19 C14 C15 C16 -2.4(10) . . . . ?
C7 C14 C15 C16 177.6(6) . . . . ?
C14 C15 C16 C17 3.9(11) . . . . ?
C15 C16 C17 C18 -1.7(14) . . . . ?
C16 C17 C18 C19 -2.0(14) . . . . ?
C17 C18 C19 C14 3.5(13) . . . . ?
C15 C14 C19 C18 -1.3(11) . . . . ?
C7 C14 C19 C18 178.7(7) . . . . ?
C1 N1 C20 C21 96.1(16) . . . . ?
C20' N1 C20 C21 -149(3) . . . . ?
Ag1 N1 C20 C21 -86.5(19) . . . . ?
C1 N1 C20 C25 -95.1(15) . . . . ?
C20' N1 C20 C25 20.1(14) . . . . ?
Ag1 N1 C20 C25 82.3(13) . . . . ?
N1 C20 C21 C22 159.1(15) . . . . ?
C25 C20 C21 C22 -9(2) . . . . ?
N1 C20 C21 C26 -15(2) . . . . ?
C25 C20 C21 C26 177.0(14) . . . . ?
C20 C21 C22 C23 8(3) . . . . ?
C26 C21 C22 C23 -177.9(18) . . . . ?
C21 C22 C23 C24 -6(3) . . . . ?
C22 C23 C24 C25 6(3) . . . . ?
C23 C24 C25 C20 -7(3) . . . . ?
C23 C24 C25 C29 175.5(17) . . . . ?
N1 C20 C25 C24 -161.1(14) . . . . ?
C21 C20 C25 C24 8(2) . . . . ?
N1 C20 C25 C29 17(2) . . . . ?
C21 C20 C25 C29 -173.7(15) . . . . ?
C20 C21 C26 C27 90(2) . . . . ?
C22 C21 C26 C27 -83.9(19) . . . . ?
C20 C21 C26 C28 -140.6(15) . . . . ?
C22 C21 C26 C28 45(2) . . . . ?
C24 C25 C29 C30 -60(2) . . . . ?
C20 C25 C29 C30 122.1(19) . . . . ?
C24 C25 C29 C31 61(2) . . . . ?
C20 C25 C29 C31 -116.4(17) . . . . ?
C1 N1 C20' C25' -59.9(17) . . . . ?
C20 N1 C20' C25' -144(3) . . . . ?
Ag1 N1 C20' C25' 84.4(14) . . . . ?
C1 N1 C20' C21' 121.7(12) . . . . ?
C20 N1 C20' C21' 38.0(16) . . . . ?
Ag1 N1 C20' C21' -94.0(12) . . . . ?
C25' C20' C21' C22' 0(2) . . . . ?
N1 C20' C21' C22' 179.0(14) . . . . ?
C25' C20' C21' C26' -179.5(17) . . . . ?
N1 C20' C21' C26' -1(2) . . . . ?
C20' C21' C22' C23' -8(3) . . . . ?
C26' C21' C22' C23' 172(2) . . . . ?
C21' C22' C23' C24' 11(3) . . . . ?
C22' C23' C24' C25' -8(3) . . . . ?
C21' C20' C25' C24' 2(2) . . . . ?
N1 C20' C25' C24' -175.8(12) . . . . ?
C21' C20' C25' C29' -174.4(16) . . . . ?
N1 C20' C25' C29' 7(2) . . . . ?
C23' C24' C25' C20' 1(2) . . . . ?
C23' C24' C25' C29' 178.3(15) . . . . ?
C20' C21' C26' C27' 104(2) . . . . ?
C22' C21' C26' C27' -76(2) . . . . ?
C20' C21' C26' C28' -136.1(18) . . . . ?
C22' C21' C26' C28' 44(3) . . . . ?
C20' C25' C29' C30' 109.9(18) . . . . ?
C24' C25' C29' C30' -67.0(18) . . . . ?
C20' C25' C29' C31' -120.0(16) . . . . ?
C24' C25' C29' C31' 63.1(17) . . . . ?
C7 N3 C32 C37 73.9(10) . . . . ?
Ag1 N3 C32 C37 -86.6(7) . . . . ?
C7 N3 C32 C33 -111.3(8) . . . . ?
Ag1 N3 C32 C33 88.3(7) . . . . ?
C37 C32 C33 C38' 173(2) . . . . ?
N3 C32 C33 C38' -2(3) . . . . ?
C37 C32 C33 C34 5.9(12) . . . . ?
N3 C32 C33 C34 -169.0(7) . . . . ?
C37 C32 C33 C38 -170(2) . . . . ?
N3 C32 C33 C38 15(2) . . . . ?
C38' C33 C34 C35 -171(2) . . . . ?
C32 C33 C34 C35 -2.0(14) . . . . ?
C38 C33 C34 C35 174(3) . . . . ?
C33 C34 C35 C36 -1.4(16) . . . . ?
C34 C35 C36 C37 1.1(15) . . . . ?
C35 C36 C37 C32 2.5(12) . . . . ?
C35 C36 C37 C41 -176.6(8) . . . . ?
C33 C32 C37 C36 -6.1(11) . . . . ?
N3 C32 C37 C36 168.4(7) . . . . ?
C33 C32 C37 C41 172.9(7) . . . . ?
N3 C32 C37 C41 -12.6(10) . . . . ?
C38' C33 C38 C39 23(7) . . . . ?
C32 C33 C38 C39 -117(3) . . . . ?
C34 C33 C38 C39 67(4) . . . . ?
C38' C33 C38 C40 -92(9) . . . . ?
C32 C33 C38 C40 128(3) . . . . ?
C34 C33 C38 C40 -47(4) . . . . ?
C32 C33 C38' C40' 136.9(18) . . . . ?
C34 C33 C38' C40' -56(3) . . . . ?
C38 C33 C38' C40' 87(10) . . . . ?
C32 C33 C38' C39' -94(3) . . . . ?
C34 C33 C38' C39' 73(3) . . . . ?
C38 C33 C38' C39' -144(10) . . . . ?
C36 C37 C41 C43 60.9(9) . . . . ?
C32 C37 C41 C43 -118.1(7) . . . . ?
C36 C37 C41 C42 -62.3(9) . . . . ?
C32 C37 C41 C42 118.7(8) . . . . ?
O3 S1 C44 F1 62.1(9) . . . . ?
O2 S1 C44 F1 -60.2(10) . . . . ?
O1 S1 C44 F1 -179.0(8) . . . . ?
O3 S1 C44 F2 -62.6(13) . . . . ?
O2 S1 C44 F2 175.1(11) . . . . ?
O1 S1 C44 F2 56.3(13) . . . . ?
O3 S1 C44 F3 -178.9(10) . . . . ?
O2 S1 C44 F3 58.8(12) . . . . ?
O1 S1 C44 F3 -60.0(11) . . . . ?
C50 C45 C46 C47 0.0 . . . . ?
C51 C45 C46 C47 -178(2) . . . . ?
C45 C46 C47 C48 0.0 . . . . ?
C46 C47 C48 C49 0.0 . . . . ?
C46 C47 C48 Ag1 87.5(6) . . . . ?
N2 Ag1 C48 C49 -124.0(6) . . . . ?
N3 Ag1 C48 C49 -7.2(5) . . . . ?
N1 Ag1 C48 C49 171.8(4) . . . . ?
O1 Ag1 C48 C49 -92.6(5) . . . . ?
N2 Ag1 C48 C47 118.0(5) . . . . ?
N3 Ag1 C48 C47 -125.1(6) . . . . ?
N1 Ag1 C48 C47 53.8(5) . . . . ?
O1 Ag1 C48 C47 149.5(6) . . . . ?
C47 C48 C49 C50 0.0 . . . . ?
Ag1 C48 C49 C50 -105.9(5) . . . . ?
C48 C49 C50 C45 0.0 . . . . ?
C46 C45 C50 C49 0.0 . . . . ?
C51 C45 C50 C49 178(2) . . . . ?
